data_7204133
loop_
_publ_author_name
'Komatsu, Naoki'
'Chishiro, Takefumi'

_publ_section_title
;
 Serial synthesis of oxa[3.n]cyclophanes and homooxacalix[n]arenes via
 reductive coupling of arenedialdehydes, and their X-ray structures
;
_journal_coden_ASTM JCSPCE
_journal_issue 13
_journal_name_full 'Journal of the Chemical Society, Perkin Transactions 1'
_journal_page_first 1532
_journal_page_last 1537
_journal_paper_doi 10.1039/b102031p
_journal_year 2001
_chemical_formula_sum 'C40 H48 O8 S4'
_chemical_formula_weight 785.05
_space_group_IT_number 2
_symmetry_cell_setting triclinic
_symmetry_Int_Tables_number 2
_symmetry_space_group_name_Hall '-P 1'
_symmetry_space_group_name_H-M 'P -1'
_audit_creation_date 'Thu Nov 30 19:57:10 2000'
_audit_creation_method 'by teXsan'
_cell_angle_alpha 100.26(2)
_cell_angle_beta 107.11(2)
_cell_angle_gamma 116.99(1)
_cell_formula_units_Z 2
_cell_length_a 13.210(3)
_cell_length_b 14.508(3)
_cell_length_c 13.117(2)
_cell_measurement_reflns_used 24
_cell_measurement_temperature 295.7
_cell_measurement_theta_max 13.1
_cell_measurement_theta_min 10.1
_cell_volume 1992.5(9)
_computing_cell_refinement 'MSC/AFC Diffractometer Control'
_computing_data_collection 'MSC/AFC Diffractometer Control'
_computing_data_reduction 'teXsan Ver. 1.10'
_computing_publication_material 'teXsan Ver. 1.10'
_computing_structure_refinement 'teXsan Ver. 1.10'
_computing_structure_solution SIR92
_diffrn_measured_fraction_theta_full 1.0002
_diffrn_measured_fraction_theta_max 1.0002
_diffrn_measurement_device_type 'Rigaku AFC7S'
_diffrn_measurement_method \w-2\q
_diffrn_radiation_type 'Mo K\a'
_diffrn_radiation_wavelength 0.7107
_diffrn_reflns_av_R_equivalents 0.025
_diffrn_reflns_limit_h_max 17
_diffrn_reflns_limit_h_min -16
_diffrn_reflns_limit_k_max 18
_diffrn_reflns_limit_k_min -18
_diffrn_reflns_limit_l_max 0
_diffrn_reflns_limit_l_min -17
_diffrn_reflns_number 9533
_diffrn_reflns_theta_full 27.50
_diffrn_reflns_theta_max 27.50
_diffrn_standards_decay_% 0.69
_diffrn_standards_interval_count 150
_diffrn_standards_number 3
_exptl_absorpt_coefficient_mu 0.289
_exptl_absorpt_correction_type none
_exptl_crystal_colour colorless
_exptl_crystal_density_diffrn 1.309
_exptl_crystal_density_method 'not measured'
_exptl_crystal_description prismatic
_exptl_crystal_size_max 0.380
_exptl_crystal_size_mid 0.300
_exptl_crystal_size_min 0.120
_refine_diff_density_max 0.55
_refine_diff_density_min -0.48
_refine_ls_extinction_method none
_refine_ls_goodness_of_fit_ref 1.342
_refine_ls_hydrogen_treatment noref
_refine_ls_number_parameters 469
_refine_ls_number_reflns 3603
_refine_ls_R_factor_gt 0.0595
_refine_ls_shift/su_max 0.0003
_refine_ls_structure_factor_coef F
_refine_ls_weighting_details 'w = 1/[\s^2^(Fo) + 0.00207|Fo|^2^]'
_refine_ls_weighting_scheme calc
_refine_ls_wR_factor_ref 0.0876
_reflns_number_gt 3603
_reflns_number_total 9133
_reflns_threshold_expression F^2^>2.0\s(F^2^)
_cod_data_source_file b102031p.txt
_cod_data_source_block chishiro990224-1
_cod_original_cell_volume 1992.3(8)
_cod_original_sg_symbol_H-M 'P -1         '
_cod_original_formula_sum 'C40 H48 O8 S4 '
_cod_database_code 7204133

loop_
_symmetry_equiv_pos_as_xyz
x,y,z
-x,-y,-z

loop_
_atom_site_label
_atom_site_type_symbol
_atom_site_fract_x
_atom_site_fract_y
_atom_site_fract_z
_atom_site_U_iso_or_equiv
_atom_site_adp_type
_atom_site_occupancy
_atom_site_calc_flag
_atom_site_refinement_flags
_atom_site_disorder_assembly
_atom_site_disorder_group
S(1) S -0.0275(2) 0.0286(2) 0.2006(2) 0.0842(6) Uani 1.00 d . . .
S(2) S 0.1949(1) 0.3625(1) 0.8732(1) 0.0675(5) Uani 1.00 d . . .
S(3) S 0.3880(2) 0.0411(2) 0.8218(2) 0.0929(7) Uani 1.00 d . . .
S(4) S 1.1038(2) 0.2658(1) 0.5166(2) 0.0736(6) Uani 1.00 d . . .
O(1) O 0.4509(3) 0.2460(3) 0.1330(3) 0.058(1) Uani 1.00 d . . .
O(2) O 0.5150(4) 0.1969(3) 0.3604(3) 0.060(1) Uani 1.00 d . . .
O(3) O 0.4169(4) 0.2774(3) 0.5967(3) 0.055(1) Uani 1.00 d . . .
O(4) O 0.6578(3) 0.5516(3) 0.7985(3) 0.056(1) Uani 1.00 d . . .
O(5) O 0.8689(3) 0.3567(3) 1.1964(3) 0.052(1) Uani 1.00 d . . .
O(6) O 0.9396(4) 0.2621(3) 0.9945(3) 0.062(1) Uani 1.00 d . . .
O(7) O 0.7271(4) 0.1134(3) 0.6374(3) 0.066(1) Uani 1.00 d . . .
O(8) O 0.8267(4) 0.4350(4) 0.6838(3) 0.063(1) Uani 1.00 d . . .
C(1) C 0.3854(5) 0.2937(5) 0.0847(5) 0.051(2) Uani 1.00 d . . .
C(2) C 0.3699(6) 0.1353(5) 0.1242(5) 0.058(2) Uani 1.00 d . . .
C(3) C 0.3154(5) 0.1313(4) 0.2100(4) 0.045(1) Uani 1.00 d . . .
C(4) C 0.1889(5) 0.0922(4) 0.1769(5) 0.052(2) Uani 1.00 d . . .
C(5) C 0.1359(5) 0.0837(4) 0.2540(5) 0.052(2) Uani 1.00 d . . .
C(6) C 0.2135(6) 0.1191(5) 0.3691(5) 0.054(2) Uani 1.00 d . . .
C(7) C 0.3400(6) 0.1584(4) 0.4058(4) 0.052(2) Uani 1.00 d . . .
C(8) C 0.3904(5) 0.1645(4) 0.3260(5) 0.048(2) Uani 1.00 d . . .
C(9) C 0.4185(7) 0.1905(6) 0.5305(5) 0.072(2) Uani 1.00 d . . .
C(10) C 0.4899(5) 0.3127(5) 0.7162(4) 0.054(2) Uani 1.00 d . . .
C(11) C 0.4679(5) 0.3952(4) 0.7796(4) 0.045(2) Uani 1.00 d . . .
C(12) C 0.3613(5) 0.3553(4) 0.7996(4) 0.048(2) Uani 1.00 d . . .
C(13) C 0.3342(4) 0.4255(4) 0.8540(4) 0.043(1) Uani 1.00 d . . .
C(14) C 0.4169(5) 0.5393(5) 0.8912(4) 0.047(2) Uani 1.00 d . . .
C(15) C 0.5257(5) 0.5822(4) 0.8717(4) 0.042(1) Uani 1.00 d . . .
C(16) C 0.5490(4) 0.5097(4) 0.8147(4) 0.041(1) Uani 1.00 d . . .
C(17) C 0.9445(6) 0.4054(5) 1.3171(5) 0.055(2) Uani 1.00 d . . .
C(18) C 0.8274(7) 0.2447(5) 1.1534(5) 0.068(2) Uani 1.00 d . . .
C(19) C 0.7534(6) 0.1974(5) 1.0260(5) 0.058(2) Uani 1.00 d . . .
C(20) C 0.6246(6) 0.1462(5) 0.9808(6) 0.064(2) Uani 1.00 d . . .
C(21) C 0.5510(6) 0.0960(5) 0.8633(6) 0.064(2) Uani 1.00 d . . .
C(22) C 0.6094(5) 0.0962(4) 0.7902(5) 0.057(2) Uani 1.00 d . . .
C(23) C 0.7391(5) 0.1474(4) 0.8325(5) 0.052(2) Uani 1.00 d . . .
C(24) C 0.8096(5) 0.2001(4) 0.9507(5) 0.053(2) Uani 1.00 d . . .
C(25) C 0.8026(6) 0.1445(5) 0.7537(5) 0.061(2) Uani 1.00 d . . .
C(26) C 0.7263(5) 0.2026(5) 0.6120(5) 0.063(2) Uani 1.00 d . . .
C(27) C 0.8498(5) 0.2858(5) 0.6115(4) 0.050(2) Uani 1.00 d . . .
C(28) C 0.9183(5) 0.2496(4) 0.5729(4) 0.048(2) Uani 1.00 d . . .
C(29) C 1.0284(5) 0.3234(5) 0.5696(4) 0.048(2) Uani 1.00 d . . .
C(30) C 1.0721(5) 0.4347(5) 0.6041(4) 0.049(2) Uani 1.00 d . . .
C(31) C 1.0055(5) 0.4733(4) 0.6432(4) 0.046(2) Uani 1.00 d . . .
C(32) C 0.8952(5) 0.3982(5) 0.6473(4) 0.051(2) Uani 1.00 d . . .
C(33) C -0.0721(7) -0.0376(7) 0.2936(8) 0.106(3) Uani 1.00 d . . .
C(34) C 0.6016(6) 0.3139(6) 0.3980(7) 0.088(2) Uani 1.00 d . . .
C(35) C 0.1900(6) 0.4758(6) 0.9435(6) 0.076(2) Uani 1.00 d . . .
C(36) C 0.6441(7) 0.5658(6) 0.6911(6) 0.079(3) Uani 1.00 d . . .
C(37) C 0.3305(8) -0.0481(8) 0.6955(9) 0.108(4) Uani 1.00 d . . .
C(38) C 1.0025(6) 0.2044(6) 1.0147(6) 0.078(2) Uani 1.00 d . . .
C(39) C 1.2421(7) 0.3844(6) 0.5302(6) 0.073(2) Uani 1.00 d . . .
C(40) C 0.8663(6) 0.4690(6) 0.8055(5) 0.070(2) Uani 1.00 d . . .
H(1a) H 0.3155 0.2757 0.1050 0.0533 Uiso 1.00 calc . . .
H(1b) H 0.3491 0.2623 0.0017 0.0533 Uiso 1.00 calc . . .
H(2a) H 0.3022 0.0935 0.0476 0.0588 Uiso 1.00 calc . . .
H(2b) H 0.4163 0.0993 0.1338 0.0588 Uiso 1.00 calc . . .
H(4) H 0.1362 0.0697 0.0959 0.0531 Uiso 1.00 calc . . .
H(6) H 0.1774 0.1151 0.4249 0.0567 Uiso 1.00 calc . . .
H(9a) H 0.5043 0.2143 0.5434 0.0732 Uiso 1.00 calc . . .
H(9b) H 0.3875 0.1275 0.5538 0.0732 Uiso 1.00 calc . . .
H(10a) H 0.4655 0.2491 0.7404 0.0537 Uiso 1.00 calc . . .
H(10b) H 0.5778 0.3457 0.7337 0.0537 Uiso 1.00 calc . . .
H(12) H 0.3047 0.2754 0.7761 0.0460 Uiso 1.00 calc . . .
H(14) H 0.4000 0.5903 0.9314 0.0480 Uiso 1.00 calc . . .
H(17a) H 0.8942 0.3695 1.3559 0.0565 Uiso 1.00 calc . . .
H(17b) H 1.0121 0.3926 1.3358 0.0565 Uiso 1.00 calc . . .
H(18a) H 0.9004 0.2359 1.1724 0.0636 Uiso 1.00 calc . . .
H(18b) H 0.7792 0.2025 1.1901 0.0636 Uiso 1.00 calc . . .
H(20) H 0.5834 0.1450 1.0328 0.0652 Uiso 1.00 calc . . .
H(22) H 0.5573 0.0601 0.7079 0.0567 Uiso 1.00 calc . . .
H(25a) H 0.8291 0.0920 0.7600 0.0642 Uiso 1.00 calc . . .
H(25b) H 0.8789 0.2162 0.7797 0.0642 Uiso 1.00 calc . . .
H(26a) H 0.6569 0.1748 0.5385 0.0643 Uiso 1.00 calc . . .
H(26b) H 0.7099 0.2410 0.6680 0.0643 Uiso 1.00 calc . . .
H(28) H 0.8879 0.1702 0.5484 0.0467 Uiso 1.00 calc . . .
H(30) H 1.1495 0.4881 0.6019 0.0462 Uiso 1.00 calc . . .
H(33a) H -0.1599 -0.0778 0.2731 0.0849 Uiso 1.00 calc . . .
H(33b) H -0.0466 -0.0921 0.2992 0.0849 Uiso 1.00 calc . . .
H(33c) H -0.0306 0.0139 0.3732 0.0849 Uiso 1.00 calc . . .
H(34a) H 0.6869 0.3339 0.4285 0.1105 Uiso 1.00 calc . . .
H(34b) H 0.5892 0.3391 0.3332 0.0922 Uiso 1.00 calc . . .
H(34c) H 0.5905 0.3556 0.4538 0.0922 Uiso 1.00 calc . . .
H(35a) H 0.1136 0.4518 0.9510 0.0783 Uiso 1.00 calc . . .
H(35b) H 0.2587 0.5195 1.0189 0.0783 Uiso 1.00 calc . . .
H(35c) H 0.1982 0.5253 0.9013 0.0783 Uiso 1.00 calc . . .
H(36a) H 0.5779 0.4953 0.6274 0.0797 Uiso 1.00 calc . . .
H(36b) H 0.6180 0.6172 0.6831 0.0797 Uiso 1.00 calc . . .
H(36c) H 0.7185 0.5904 0.6805 0.0797 Uiso 1.00 calc . . .
H(37a) H 0.3605 -0.0976 0.6931 0.0828 Uiso 1.00 calc . . .
H(37b) H 0.2379 -0.0973 0.6624 0.0828 Uiso 1.00 calc . . .
H(37c) H 0.3466 -0.0144 0.6398 0.1214 Uiso 1.00 calc . . .
H(38a) H 0.9852 0.1687 1.0689 0.0822 Uiso 1.00 calc . . .
H(38b) H 0.9778 0.1474 0.9460 0.0988 Uiso 1.00 calc . . .
H(38c) H 1.0929 0.2539 1.0469 0.0822 Uiso 1.00 calc . . .
H(39a) H 1.2212 0.4220 0.4818 0.0730 Uiso 1.00 calc . . .
H(39b) H 1.2950 0.3648 0.5096 0.0732 Uiso 1.00 calc . . .
H(39c) H 1.2904 0.4378 0.6079 0.0732 Uiso 1.00 calc . . .
H(40a) H 0.8145 0.4891 0.8282 0.0719 Uiso 1.00 calc . . .
H(40b) H 0.8606 0.4081 0.8312 0.0719 Uiso 1.00 calc . . .
H(40c) H 0.9516 0.5299 0.8468 0.0862 Uiso 1.00 calc . . .

loop_
_atom_site_aniso_label
_atom_site_aniso_U_11
_atom_site_aniso_U_22
_atom_site_aniso_U_33
_atom_site_aniso_U_12
_atom_site_aniso_U_13
_atom_site_aniso_U_23
S(1) 0.056(1) 0.097(1) 0.087(1) 0.034(1) 0.0267(10) 0.033(1)
S(2) 0.0522(9) 0.075(1) 0.072(1) 0.0246(8) 0.0351(8) 0.0291(9)
S(3) 0.065(1) 0.090(1) 0.099(2) 0.030(1) 0.028(1) 0.022(1)
S(4) 0.075(1) 0.067(1) 0.092(1) 0.0443(9) 0.047(1) 0.0169(9)
O(1) 0.054(2) 0.052(2) 0.072(3) 0.028(2) 0.027(2) 0.031(2)
O(2) 0.053(2) 0.057(2) 0.064(3) 0.031(2) 0.017(2) 0.016(2)
O(3) 0.069(3) 0.059(2) 0.039(2) 0.043(2) 0.015(2) 0.010(2)
O(4) 0.055(2) 0.074(3) 0.054(2) 0.039(2) 0.030(2) 0.031(2)
O(5) 0.062(2) 0.046(2) 0.041(2) 0.030(2) 0.014(2) 0.011(2)
O(6) 0.054(2) 0.046(2) 0.065(3) 0.019(2) 0.014(2) 0.017(2)
O(7) 0.063(3) 0.060(3) 0.057(3) 0.024(2) 0.023(2) 0.015(2)
O(8) 0.064(3) 0.089(3) 0.058(3) 0.057(2) 0.027(2) 0.024(2)
C(1) 0.050(3) 0.051(3) 0.053(3) 0.028(3) 0.019(3) 0.023(3)
C(2) 0.073(4) 0.049(3) 0.058(4) 0.034(3) 0.030(3) 0.022(3)
C(3) 0.053(3) 0.029(3) 0.044(3) 0.020(2) 0.016(3) 0.008(2)
C(4) 0.063(4) 0.041(3) 0.041(3) 0.027(3) 0.013(3) 0.011(2)
C(5) 0.049(3) 0.042(3) 0.052(4) 0.022(3) 0.015(3) 0.008(3)
C(6) 0.068(4) 0.057(4) 0.048(3) 0.040(3) 0.028(3) 0.014(3)
C(7) 0.069(4) 0.046(3) 0.040(3) 0.039(3) 0.015(3) 0.006(3)
C(8) 0.055(3) 0.033(3) 0.049(3) 0.025(3) 0.016(3) 0.007(2)
C(9) 0.099(5) 0.080(5) 0.047(4) 0.067(4) 0.018(3) 0.012(3)
C(10) 0.065(4) 0.064(4) 0.038(3) 0.041(3) 0.018(3) 0.016(3)
C(11) 0.046(3) 0.053(3) 0.033(3) 0.028(3) 0.014(2) 0.011(2)
C(12) 0.054(3) 0.040(3) 0.039(3) 0.019(3) 0.018(3) 0.013(2)
C(13) 0.034(3) 0.051(3) 0.035(3) 0.017(2) 0.015(2) 0.015(2)
C(14) 0.048(3) 0.057(3) 0.041(3) 0.030(3) 0.021(2) 0.017(3)
C(15) 0.040(3) 0.045(3) 0.037(3) 0.022(2) 0.013(2) 0.016(2)
C(16) 0.037(3) 0.052(3) 0.033(3) 0.024(3) 0.014(2) 0.018(2)
C(17) 0.068(4) 0.061(4) 0.041(3) 0.039(3) 0.022(3) 0.016(3)
C(18) 0.093(5) 0.057(4) 0.050(4) 0.036(4) 0.028(3) 0.021(3)
C(19) 0.071(4) 0.044(3) 0.050(4) 0.027(3) 0.020(3) 0.017(3)
C(20) 0.077(5) 0.059(4) 0.063(4) 0.035(4) 0.038(4) 0.024(3)
C(21) 0.062(4) 0.052(4) 0.083(5) 0.030(3) 0.030(4) 0.030(3)
C(22) 0.056(4) 0.040(3) 0.051(3) 0.013(3) 0.014(3) 0.015(3)
C(23) 0.051(3) 0.041(3) 0.052(3) 0.017(3) 0.021(3) 0.018(3)
C(24) 0.054(4) 0.036(3) 0.055(4) 0.018(3) 0.015(3) 0.017(3)
C(25) 0.060(4) 0.061(4) 0.053(4) 0.028(3) 0.018(3) 0.022(3)
C(26) 0.050(3) 0.064(4) 0.073(4) 0.037(3) 0.013(3) 0.025(3)
C(27) 0.047(3) 0.062(4) 0.040(3) 0.032(3) 0.012(3) 0.021(3)
C(28) 0.054(3) 0.046(3) 0.043(3) 0.028(3) 0.017(3) 0.014(3)
C(29) 0.049(3) 0.054(3) 0.041(3) 0.031(3) 0.018(3) 0.010(3)
C(30) 0.053(3) 0.053(4) 0.039(3) 0.026(3) 0.021(3) 0.015(3)
C(31) 0.054(3) 0.051(3) 0.030(3) 0.030(3) 0.014(2) 0.011(2)
C(32) 0.058(4) 0.068(4) 0.037(3) 0.043(3) 0.019(3) 0.021(3)
C(33) 0.073(5) 0.083(5) 0.145(8) 0.024(4) 0.052(5) 0.040(6)
C(34) 0.052(4) 0.063(4) 0.093(5) 0.013(3) -0.005(4) 0.024(4)
C(35) 0.071(4) 0.115(6) 0.076(5) 0.059(4) 0.049(4) 0.048(4)
C(36) 0.083(5) 0.112(6) 0.078(5) 0.054(4) 0.061(4) 0.057(4)
C(37) 0.114(7) 0.125(7) 0.159(9) 0.075(6) 0.105(7) 0.090(7)
C(38) 0.065(4) 0.073(5) 0.088(5) 0.036(4) 0.022(4) 0.030(4)
C(39) 0.086(5) 0.097(5) 0.084(5) 0.067(4) 0.056(4) 0.048(4)
C(40) 0.071(4) 0.088(5) 0.058(4) 0.047(4) 0.033(3) 0.017(3)

loop_
_atom_type_symbol
_atom_type_description
_atom_type_scat_dispersion_real
_atom_type_scat_dispersion_imag
_atom_type_scat_source
C C 0.003 0.002
;International Tables for Crystallography
(1992, Vol. C, Tables 4.2.6.8 and 6.1.1.1)
;
H H 0.000 0.000
;International Tables for Crystallography
(1992, Vol. C, Table 6.1.1.2)
;
O O 0.011 0.006
;International Tables for Crystallography
(1992, Vol. C, Tables 4.2.6.8 and 6.1.1.1)
;
S S 0.125 0.123
;International Tables for Crystallography
(1992, Vol. C, Tables 4.2.6.8 and 6.1.1.1)
;

loop_
_geom_angle_atom_site_label_1
_geom_angle_atom_site_label_2
_geom_angle_atom_site_label_3
_geom_angle
_geom_angle_site_symmetry_1
_geom_angle_site_symmetry_2
_geom_angle_site_symmetry_3
_geom_angle_publ_flag
C(5) S(1) C(33) 103.7(3) . 1_555 1_555 yes
C(13) S(2) C(35) 104.3(3) . 1_555 1_555 yes
C(21) S(3) C(37) 100.0(4) . 1_555 1_555 yes
C(29) S(4) C(39) 103.4(3) . 1_555 1_555 yes
C(1) O(1) C(2) 113.4(4) . 1_555 1_555 yes
C(8) O(2) C(34) 114.6(5) . 1_555 1_555 yes
C(9) O(3) C(10) 112.7(4) . 1_555 1_555 yes
C(16) O(4) C(36) 114.6(4) . 1_555 1_555 yes
C(17) O(5) C(18) 111.5(4) . 1_555 1_555 yes
C(24) O(6) C(38) 117.3(4) . 1_555 1_555 yes
C(25) O(7) C(26) 112.2(5) . 1_555 1_555 yes
C(32) O(8) C(40) 113.2(4) . 1_555 1_555 yes
O(1) C(1) C(15*) 109.2(4) . 1_555 1_555 yes
O(1) C(2) C(3) 112.9(5) . 1_555 1_555 yes
C(2) C(3) C(4) 121.5(5) . 1_555 1_555 yes
C(2) C(3) C(8) 120.7(5) . 1_555 1_555 yes
C(4) C(3) C(8) 117.8(5) . 1_555 1_555 yes
C(3) C(4) C(5) 122.3(5) . 1_555 1_555 yes
S(1) C(5) C(4) 118.1(4) . 1_555 1_555 yes
S(1) C(5) C(6) 123.5(5) . 1_555 1_555 yes
C(4) C(5) C(6) 118.4(5) . 1_555 1_555 yes
C(5) C(6) C(7) 121.1(5) . 1_555 1_555 yes
C(6) C(7) C(8) 119.2(5) . 1_555 1_555 yes
C(6) C(7) C(9) 119.0(5) . 1_555 1_555 yes
C(8) C(7) C(9) 121.8(6) . 1_555 1_555 yes
O(2) C(8) C(3) 119.0(5) . 1_555 1_555 yes
O(2) C(8) C(7) 119.8(5) . 1_555 1_555 yes
C(3) C(8) C(7) 121.1(5) . 1_555 1_555 yes
O(3) C(9) C(7) 109.4(5) . 1_555 1_555 yes
O(3) C(10) C(11) 108.0(4) . 1_555 1_555 yes
C(10) C(11) C(12) 119.0(5) . 1_555 1_555 yes
C(10) C(11) C(16) 122.2(5) . 1_555 1_555 yes
C(12) C(11) C(16) 118.8(5) . 1_555 1_555 yes
C(11) C(12) C(13) 121.9(5) . 1_555 1_555 yes
S(2) C(13) C(12) 116.8(4) . 1_555 1_555 yes
S(2) C(13) C(14) 124.2(4) . 1_555 1_555 yes
C(12) C(13) C(14) 119.0(5) . 1_555 1_555 yes
C(13) C(14) C(15) 120.3(5) . 1_555 1_555 yes
C(1*) C(15) C(14) 118.8(5) . 1_555 1_555 yes
C(1*) C(15) C(16) 121.8(5) . 1_555 1_555 yes
C(14) C(15) C(16) 119.4(5) . 1_555 1_555 yes
O(4) C(16) C(11) 119.9(5) . 1_555 1_555 yes
O(4) C(16) C(15) 119.5(5) . 1_555 1_555 yes
C(11) C(16) C(15) 120.6(5) . 1_555 1_555 yes
O(5) C(17) C(31*) 109.1(4) . 1_555 1_555 yes
O(5) C(18) C(19) 110.2(5) . 1_555 1_555 yes
C(18) C(19) C(20) 119.1(6) . 1_555 1_555 yes
C(18) C(19) C(24) 122.4(6) . 1_555 1_555 yes
C(20) C(19) C(24) 118.5(5) . 1_555 1_555 yes
C(19) C(20) C(21) 121.4(6) . 1_555 1_555 yes
S(3) C(21) C(20) 114.6(5) . 1_555 1_555 yes
S(3) C(21) C(22) 126.5(5) . 1_555 1_555 yes
C(20) C(21) C(22) 118.8(6) . 1_555 1_555 yes
C(21) C(22) C(23) 121.4(5) . 1_555 1_555 yes
C(22) C(23) C(24) 117.8(5) . 1_555 1_555 yes
C(22) C(23) C(25) 121.6(5) . 1_555 1_555 yes
C(24) C(23) C(25) 120.6(5) . 1_555 1_555 yes
O(6) C(24) C(19) 118.9(5) . 1_555 1_555 yes
O(6) C(24) C(23) 119.0(5) . 1_555 1_555 yes
C(19) C(24) C(23) 122.0(5) . 1_555 1_555 yes
O(7) C(25) C(23) 114.7(5) . 1_555 1_555 yes
O(7) C(26) C(27) 112.8(5) . 1_555 1_555 yes
C(26) C(27) C(28) 120.7(5) . 1_555 1_555 yes
C(26) C(27) C(32) 120.8(5) . 1_555 1_555 yes
C(28) C(27) C(32) 118.6(5) . 1_555 1_555 yes
C(27) C(28) C(29) 121.3(5) . 1_555 1_555 yes
S(4) C(29) C(28) 116.4(4) . 1_555 1_555 yes
S(4) C(29) C(30) 123.7(4) . 1_555 1_555 yes
C(28) C(29) C(30) 119.8(5) . 1_555 1_555 yes
C(29) C(30) C(31) 120.1(5) . 1_555 1_555 yes
C(17*) C(31) C(30) 119.5(5) . 1_555 1_555 yes
C(17*) C(31) C(32) 120.9(5) . 1_555 1_555 yes
C(30) C(31) C(32) 119.5(5) . 1_555 1_555 yes
O(8) C(32) C(27) 119.1(5) . 1_555 1_555 yes
O(8) C(32) C(31) 120.2(5) . 1_555 1_555 yes
C(27) C(32) C(31) 120.6(5) . 1_555 1_555 yes

loop_
_geom_bond_atom_site_label_1
_geom_bond_atom_site_label_2
_geom_bond_distance
_geom_bond_site_symmetry_1
_geom_bond_site_symmetry_2
_geom_bond_publ_flag
S(1) C(5) 1.770(6) . . yes
S(1) C(33) 1.757(9) . . yes
S(2) C(13) 1.765(5) . . yes
S(2) C(35) 1.774(7) . . yes
S(3) C(21) 1.778(7) . . yes
S(3) C(37) 1.61(1) . . yes
S(4) C(29) 1.770(5) . . yes
S(4) C(39) 1.782(7) . . yes
O(1) C(1) 1.417(6) . . yes
O(1) C(2) 1.428(7) . . yes
O(2) C(8) 1.385(6) . . yes
O(2) C(34) 1.429(8) . . yes
O(3) C(9) 1.410(7) . . yes
O(3) C(10) 1.423(6) . . yes
O(4) C(16) 1.383(6) . . yes
O(4) C(36) 1.430(7) . . yes
O(5) C(17) 1.427(6) . . yes
O(5) C(18) 1.392(7) . . yes
O(6) C(24) 1.386(7) . . yes
O(6) C(38) 1.429(8) . . yes
O(7) C(25) 1.406(7) . . yes
O(7) C(26) 1.397(7) . . yes
O(8) C(32) 1.391(6) . . yes
O(8) C(40) 1.435(7) . . yes
C(1) C(15*) 1.506(7) . . yes
C(2) C(3) 1.501(8) . . yes
C(3) C(4) 1.389(8) . . yes
C(3) C(8) 1.395(7) . . yes
C(4) C(5) 1.382(8) . . yes
C(5) C(6) 1.388(8) . . yes
C(6) C(7) 1.383(8) . . yes
C(7) C(8) 1.391(8) . . yes
C(7) C(9) 1.503(8) . . yes
C(10) C(11) 1.521(7) . . yes
C(11) C(12) 1.385(7) . . yes
C(11) C(16) 1.393(7) . . yes
C(12) C(13) 1.377(7) . . yes
C(13) C(14) 1.386(7) . . yes
C(14) C(15) 1.407(7) . . yes
C(15) C(16) 1.383(7) . . yes
C(17) C(31*) 1.490(8) . . yes
C(18) C(19) 1.497(8) . . yes
C(19) C(20) 1.378(9) . . yes
C(19) C(24) 1.396(8) . . yes
C(20) C(21) 1.388(8) . . yes
C(21) C(22) 1.397(8) . . yes
C(22) C(23) 1.390(8) . . yes
C(23) C(24) 1.391(8) . . yes
C(23) C(25) 1.517(8) . . yes
C(26) C(27) 1.530(8) . . yes
C(27) C(28) 1.398(7) . . yes
C(27) C(32) 1.384(8) . . yes
C(28) C(29) 1.380(8) . . yes
C(29) C(30) 1.372(8) . . yes
C(30) C(31) 1.401(7) . . yes
C(31) C(32) 1.393(8) . . yes

loop_
_geom_contact_atom_site_label_1
_geom_contact_atom_site_label_2
_geom_contact_distance
_geom_contact_site_symmetry_1
_geom_contact_site_symmetry_2
_geom_contact_publ_flag
O(3) C(39) 3.326(7) . 1_455 ?
O(4) C(40) 3.451(7) . . ?
O(4) C(35) 3.585(7) . 2_667 ?
O(5) C(35) 3.513(8) . 2_667 ?
O(7) C(7) 3.519(7) . 2_656 ?
O(8) C(34) 3.512(8) . . ?
C(13) C(15) 3.576(7) . 2_667 ?
C(17) C(30) 3.498(7) . 1_556 ?
C(28) C(37) 3.54(1) . 2_656 ?

loop_
_geom_torsion_atom_site_label_1
_geom_torsion_atom_site_label_2
_geom_torsion_atom_site_label_3
_geom_torsion_atom_site_label_4
_geom_torsion
_geom_torsion_site_symmetry_1
_geom_torsion_site_symmetry_2
_geom_torsion_site_symmetry_3
_geom_torsion_site_symmetry_4
_geom_torsion_publ_flag
S(1) C(5) C(4) C(3) -178.1(4) 1_555 1_555 1_555 1_555 yes
S(1) C(5) C(6) C(7) 178.0(4) 1_555 1_555 1_555 1_555 yes
S(2) C(13) C(12) C(11) 179.9(4) 1_555 1_555 1_555 1_555 yes
S(2) C(13) C(14) C(15) -179.8(4) 1_555 1_555 1_555 1_555 yes
S(3) C(21) C(20) C(19) -176.8(5) 1_555 1_555 1_555 1_555 yes
S(3) C(21) C(22) C(23) 176.2(4) 1_555 1_555 1_555 1_555 yes
S(4) C(29) C(28) C(27) -179.0(4) 1_555 1_555 1_555 1_555 yes
S(4) C(29) C(30) C(31) 178.9(4) 1_555 1_555 1_555 1_555 yes
O(1) C(1) C(15) C(14) 58.1(6) 1_555 1_555 2_666 2_666 yes
O(1) C(1) C(15) C(16) -122.8(5) 1_555 1_555 2_666 2_666 yes
O(1) C(2) C(3) C(4) 109.6(6) 1_555 1_555 1_555 1_555 yes
O(1) C(2) C(3) C(8) -71.9(6) 1_555 1_555 1_555 1_555 yes
O(2) C(8) C(3) C(2) -2.8(7) 1_555 1_555 1_555 1_555 yes
O(2) C(8) C(3) C(4) 175.8(4) 1_555 1_555 1_555 1_555 yes
O(2) C(8) C(7) C(6) -175.9(5) 1_555 1_555 1_555 1_555 yes
O(2) C(8) C(7) C(9) 2.6(8) 1_555 1_555 1_555 1_555 yes
O(3) C(9) C(7) C(6) -60.9(7) 1_555 1_555 1_555 1_555 yes
O(3) C(9) C(7) C(8) 120.7(6) 1_555 1_555 1_555 1_555 yes
O(3) C(10) C(11) C(12) 81.4(6) 1_555 1_555 1_555 1_555 yes
O(3) C(10) C(11) C(16) -96.2(6) 1_555 1_555 1_555 1_555 yes
O(4) C(16) C(11) C(10) -4.2(7) 1_555 1_555 1_555 1_555 yes
O(4) C(16) C(11) C(12) 178.2(4) 1_555 1_555 1_555 1_555 yes
O(4) C(16) C(15) C(1) 1.1(7) 1_555 1_555 1_555 2_666 yes
O(4) C(16) C(15) C(14) -178.1(4) 1_555 1_555 1_555 1_555 yes
O(5) C(17) C(31) C(30) 92.6(6) 1_555 1_555 2_767 2_767 yes
O(5) C(17) C(31) C(32) -85.7(6) 1_555 1_555 2_767 2_767 yes
O(5) C(18) C(19) C(20) -93.2(7) 1_555 1_555 1_555 1_555 yes
O(5) C(18) C(19) C(24) 88.7(7) 1_555 1_555 1_555 1_555 yes
O(6) C(24) C(19) C(18) -9.2(8) 1_555 1_555 1_555 1_555 yes
O(6) C(24) C(19) C(20) 172.7(5) 1_555 1_555 1_555 1_555 yes
O(6) C(24) C(23) C(22) -173.1(5) 1_555 1_555 1_555 1_555 yes
O(6) C(24) C(23) C(25) 8.3(8) 1_555 1_555 1_555 1_555 yes
O(7) C(25) C(23) C(22) 16.0(8) 1_555 1_555 1_555 1_555 yes
O(7) C(25) C(23) C(24) -165.4(5) 1_555 1_555 1_555 1_555 yes
O(7) C(26) C(27) C(28) 35.1(7) 1_555 1_555 1_555 1_555 yes
O(7) C(26) C(27) C(32) -146.0(5) 1_555 1_555 1_555 1_555 yes
O(8) C(32) C(27) C(26) -0.1(8) 1_555 1_555 1_555 1_555 yes
O(8) C(32) C(27) C(28) 178.8(4) 1_555 1_555 1_555 1_555 yes
O(8) C(32) C(31) C(17) 3.0(8) 1_555 1_555 1_555 2_767 yes
O(8) C(32) C(31) C(30) -178.7(4) 1_555 1_555 1_555 1_555 yes
C(1) O(1) C(2) C(3) -76.9(6) 1_555 1_555 1_555 1_555 yes
C(1) C(15) C(14) C(13) 178.8(5) 1_555 2_666 2_666 2_666 yes
C(1) C(15) C(16) C(11) -177.2(4) 1_555 2_666 2_666 2_666 yes
C(2) O(1) C(1) C(15) 163.0(4) 1_555 1_555 1_555 2_666 yes
C(2) C(3) C(4) C(5) 177.4(5) 1_555 1_555 1_555 1_555 yes
C(2) C(3) C(8) C(7) -178.3(5) 1_555 1_555 1_555 1_555 yes
C(3) C(4) C(5) C(6) 2.1(8) 1_555 1_555 1_555 1_555 yes
C(3) C(8) O(2) C(34) 94.7(6) 1_555 1_555 1_555 1_555 yes
C(3) C(8) C(7) C(6) -0.4(8) 1_555 1_555 1_555 1_555 yes
C(3) C(8) C(7) C(9) 178.1(5) 1_555 1_555 1_555 1_555 yes
C(4) C(3) C(8) C(7) 0.2(7) 1_555 1_555 1_555 1_555 yes
C(4) C(5) S(1) C(33) 148.9(5) 1_555 1_555 1_555 1_555 yes
C(4) C(5) C(6) C(7) -2.2(8) 1_555 1_555 1_555 1_555 yes
C(5) C(4) C(3) C(8) -1.1(8) 1_555 1_555 1_555 1_555 yes
C(5) C(6) C(7) C(8) 1.4(8) 1_555 1_555 1_555 1_555 yes
C(5) C(6) C(7) C(9) -177.1(5) 1_555 1_555 1_555 1_555 yes
C(6) C(5) S(1) C(33) -31.3(6) 1_555 1_555 1_555 1_555 yes
C(7) C(8) O(2) C(34) -89.7(7) 1_555 1_555 1_555 1_555 yes
C(7) C(9) O(3) C(10) -179.8(5) 1_555 1_555 1_555 1_555 yes
C(9) O(3) C(10) C(11) -172.8(5) 1_555 1_555 1_555 1_555 yes
C(10) C(11) C(12) C(13) -178.3(5) 1_555 1_555 1_555 1_555 yes
C(10) C(11) C(16) C(15) 179.7(5) 1_555 1_555 1_555 1_555 yes
C(11) C(12) C(13) C(14) -0.9(8) 1_555 1_555 1_555 1_555 yes
C(11) C(16) O(4) C(36) 89.7(6) 1_555 1_555 1_555 1_555 yes
C(11) C(16) C(15) C(14) -2.0(7) 1_555 1_555 1_555 1_555 yes
C(12) C(11) C(16) C(15) 2.1(7) 1_555 1_555 1_555 1_555 yes
C(12) C(13) S(2) C(35) -179.5(4) 1_555 1_555 1_555 1_555 yes
C(12) C(13) C(14) C(15) 1.0(8) 1_555 1_555 1_555 1_555 yes
C(13) C(12) C(11) C(16) -0.6(8) 1_555 1_555 1_555 1_555 yes
C(13) C(14) C(15) C(16) 0.4(7) 1_555 1_555 1_555 1_555 yes
C(14) C(13) S(2) C(35) 1.3(5) 1_555 1_555 1_555 1_555 yes
C(15) C(16) O(4) C(36) -94.1(6) 1_555 1_555 1_555 1_555 yes
C(17) O(5) C(18) C(19) -177.5(5) 1_555 1_555 1_555 1_555 yes
C(17) C(31) C(30) C(29) -178.7(5) 1_555 2_767 2_767 2_767 yes
C(17) C(31) C(32) C(27) 179.3(5) 1_555 2_767 2_767 2_767 yes
C(18) O(5) C(17) C(31) 175.5(5) 1_555 1_555 1_555 2_767 yes
C(18) C(19) C(20) C(21) -176.7(5) 1_555 1_555 1_555 1_555 yes
C(18) C(19) C(24) C(23) 174.3(5) 1_555 1_555 1_555 1_555 yes
C(19) C(20) C(21) C(22) 1.1(9) 1_555 1_555 1_555 1_555 yes
C(19) C(24) O(6) C(38) 96.7(7) 1_555 1_555 1_555 1_555 yes
C(19) C(24) C(23) C(22) 3.5(8) 1_555 1_555 1_555 1_555 yes
C(19) C(24) C(23) C(25) -175.2(5) 1_555 1_555 1_555 1_555 yes
C(20) C(19) C(24) C(23) -3.8(9) 1_555 1_555 1_555 1_555 yes
C(20) C(21) S(3) C(37) -158.3(5) 1_555 1_555 1_555 1_555 yes
C(20) C(21) C(22) C(23) -1.5(9) 1_555 1_555 1_555 1_555 yes
C(21) C(20) C(19) C(24) 1.4(9) 1_555 1_555 1_555 1_555 yes
C(21) C(22) C(23) C(24) -0.8(8) 1_555 1_555 1_555 1_555 yes
C(21) C(22) C(23) C(25) 177.9(5) 1_555 1_555 1_555 1_555 yes
C(22) C(21) S(3) C(37) 23.9(7) 1_555 1_555 1_555 1_555 yes
C(23) C(24) O(6) C(38) -86.7(7) 1_555 1_555 1_555 1_555 yes
C(23) C(25) O(7) C(26) 82.5(6) 1_555 1_555 1_555 1_555 yes
C(25) O(7) C(26) C(27) 73.0(6) 1_555 1_555 1_555 1_555 yes
C(26) C(27) C(28) C(29) 178.5(5) 1_555 1_555 1_555 1_555 yes
C(26) C(27) C(32) C(31) -177.9(5) 1_555 1_555 1_555 1_555 yes
C(27) C(28) C(29) C(30) -0.3(8) 1_555 1_555 1_555 1_555 yes
C(27) C(32) O(8) C(40) 93.9(6) 1_555 1_555 1_555 1_555 yes
C(27) C(32) C(31) C(30) -1.0(8) 1_555 1_555 1_555 1_555 yes
C(28) C(27) C(32) C(31) 1.0(8) 1_555 1_555 1_555 1_555 yes
C(28) C(29) S(4) C(39) -178.0(4) 1_555 1_555 1_555 1_555 yes
C(28) C(29) C(30) C(31) 0.3(8) 1_555 1_555 1_555 1_555 yes
C(29) C(28) C(27) C(32) -0.4(8) 1_555 1_555 1_555 1_555 yes
C(29) C(30) C(31) C(32) 0.4(8) 1_555 1_555 1_555 1_555 yes
C(30) C(29) S(4) C(39) 3.4(6) 1_555 1_555 1_555 1_555 yes
C(31) C(32) O(8) C(40) -88.4(6) 1_555 1_555 1_555 1_555 yes

loop_
_cod_changelog_entry_id
_cod_changelog_entry_author
_cod_changelog_entry_date
_cod_changelog_entry_text
1 'Vaitkus, Antanas' 2022-05-06T21:25:00+03:00 'Updated bibliographic information.'
2 'Vaitkus, Antanas' 2022-05-07T04:05:00+03:00
;
 Replaced the '&#x00A5;' sequences with backslash symbols ('\')
 in multiple data values.
;
